data_7001715
loop_
_publ_author_name
'Yang, Peiju'
'Yang, Xiao-Juan'
'Yu, Jie'
'Liu, Yanyan'
'Zhang, Chunxi'
'Deng, Yu-Heng'
'Wu, Biao'

_publ_section_title
;
 Zinc compounds with or without Zn--Zn bond: Alkali metal reduction of
 LZnCl2 (L = \a-diimine ligands)
;
_journal_issue 29
_journal_name_full 'Dalton Transactions'
_journal_page_first 5773
_journal_paper_doi 10.1039/b904478g
_journal_year 2009
_chemical_formula_sum 'C86 H128 K2 N6 O2 Zn2'
_chemical_formula_weight 1486.88
_chemical_name_systematic
;
?
;
_space_group_IT_number 14
_symmetry_cell_setting monoclinic
_symmetry_space_group_name_Hall '-P 2yn'
_symmetry_space_group_name_H-M 'P 1 21/n 1'
_atom_sites_solution_hydrogens geom
_atom_sites_solution_primary direct
_atom_sites_solution_secondary difmap
_audit_creation_method SHELXL-97
_cell_angle_alpha 90.00
_cell_angle_beta 92.80(3)
_cell_angle_gamma 90.00
_cell_formula_units_Z 2
_cell_length_a 12.913(3)
_cell_length_b 13.519(3)
_cell_length_c 25.206(5)
_cell_measurement_reflns_used 1161
_cell_measurement_temperature 293(2)
_cell_measurement_theta_max 27.51
_cell_measurement_theta_min 2.33
_cell_volume 4395.0(17)
_computing_cell_refinement 'Bruker SMART'
_computing_data_collection 'Bruker SMART APEX II'
_computing_data_reduction 'Bruker SAINT'
_computing_structure_refinement 'SHELXL-97 (Sheldrick, 1997)'
_computing_structure_solution 'SHELXS-97 (Sheldrick, 1990)'
_diffrn_ambient_temperature 293(2)
_diffrn_measured_fraction_theta_full 0.993
_diffrn_measured_fraction_theta_max 0.993
_diffrn_measurement_device_type 'Bruker APEX II area detector'
_diffrn_measurement_method '\w scans'
_diffrn_radiation_monochromator graphite
_diffrn_radiation_source 'fine-focus sealed tube'
_diffrn_radiation_type MoK\a
_diffrn_radiation_wavelength 0.71073
_diffrn_reflns_av_R_equivalents 0.1278
_diffrn_reflns_av_sigmaI/netI 0.2296
_diffrn_reflns_limit_h_max 13
_diffrn_reflns_limit_h_min -16
_diffrn_reflns_limit_k_max 16
_diffrn_reflns_limit_k_min -16
_diffrn_reflns_limit_l_max 30
_diffrn_reflns_limit_l_min -31
_diffrn_reflns_number 24381
_diffrn_reflns_theta_full 26.47
_diffrn_reflns_theta_max 26.47
_diffrn_reflns_theta_min 1.62
_exptl_absorpt_coefficient_mu 0.686
_exptl_absorpt_correction_T_max 1.000
_exptl_absorpt_correction_T_min 0.765
_exptl_absorpt_correction_type multi-scan
_exptl_absorpt_process_details SADABS
_exptl_crystal_colour yellow
_exptl_crystal_density_diffrn 1.124
_exptl_crystal_density_method 'not measured'
_exptl_crystal_description block
_exptl_crystal_F_000 1600
_exptl_crystal_size_max 0.47
_exptl_crystal_size_mid 0.33
_exptl_crystal_size_min 0.25
_refine_diff_density_max 0.507
_refine_diff_density_min -0.399
_refine_diff_density_rms 0.064
_refine_ls_extinction_method none
_refine_ls_goodness_of_fit_ref 0.818
_refine_ls_hydrogen_treatment constr
_refine_ls_matrix_type full
_refine_ls_number_parameters 442
_refine_ls_number_reflns 9022
_refine_ls_number_restraints 1
_refine_ls_restrained_S_all 0.819
_refine_ls_R_factor_all 0.2036
_refine_ls_R_factor_gt 0.0591
_refine_ls_shift/su_max 0.000
_refine_ls_shift/su_mean 0.000
_refine_ls_structure_factor_coef Fsqd
_refine_ls_weighting_details 'calc w=1/[\s^2^(Fo^2^)+(0.0657P)^2^+0.0000P] where P=(Fo^2^+2Fc^2^)/3'
_refine_ls_weighting_scheme calc
_refine_ls_wR_factor_gt 0.1212
_refine_ls_wR_factor_ref 0.1634
_reflns_number_gt 3005
_reflns_number_total 9022
_reflns_threshold_expression >2sigma(I)
_cod_data_source_file b904478g.txt
_cod_data_source_block ZnK
_cod_depositor_comments
;
The following automatic conversions were performed:
'_symmetry_cell_setting' value 'Monoclinic' changed to 'monoclinic'
according to '/home/saulius/struct/CIF-dictionaries/cif_core.dic'
dictionary named 'cif_core.dic' version 2.4.1 from
2010-06-29.

'_exptl_absorpt_correction_type' value 'Multi-scan' changed
to 'multi-scan' according to
'/home/saulius/struct/CIF-dictionaries/cif_core.dic' dictionary named
'cif_core.dic' version 2.4.1 from 2010-06-29.

Automatic conversion script
Id: cif_fix_enum 1527 2010-12-29 10:47:43Z saulius 
;
_cod_original_cell_volume 4395.0(15)
_cod_original_sg_symbol_H-M P2(1)/n
_cod_database_code 7001715

loop_
_symmetry_equiv_pos_as_xyz
'x, y, z'
'-x+1/2, y+1/2, -z+1/2'
'-x, -y, -z'
'x-1/2, -y-1/2, z-1/2'

loop_
_atom_site_label
_atom_site_type_symbol
_atom_site_fract_x
_atom_site_fract_y
_atom_site_fract_z
_atom_site_U_iso_or_equiv
_atom_site_adp_type
_atom_site_occupancy
_atom_site_symmetry_multiplicity
_atom_site_calc_flag
_atom_site_refinement_flags
_atom_site_disorder_assembly
_atom_site_disorder_group
Zn1 Zn -0.11978(4) 0.39459(4) 0.60885(2) 0.0455(2) Uani 1 1 d . . .
K1 K -0.08436(11) 0.32457(11) 0.74981(5) 0.0859(5) Uani 1 1 d . . .
N1 N -0.1850(3) 0.2818(3) 0.64251(16) 0.0481(11) Uani 1 1 d . . .
N2 N -0.1832(3) 0.4769(3) 0.66235(15) 0.0471(11) Uani 1 1 d . . .
N3 N -0.0302(3) 0.4074(3) 0.55373(15) 0.0482(11) Uani 1 1 d . . .
C1 C -0.2604(4) 0.3215(4) 0.67546(19) 0.0529(15) Uani 1 1 d . . .
H1A H -0.3217 0.2823 0.6832 0.063 Uiso 1 1 calc R . .
C2 C -0.2586(4) 0.4189(4) 0.68572(19) 0.0499(14) Uani 1 1 d . . .
H2A H -0.3160 0.4502 0.7034 0.060 Uiso 1 1 calc R . .
C3 C -0.2098(4) 0.1899(4) 0.6186(2) 0.0474(14) Uani 1 1 d . . .
C4 C -0.3002(5) 0.1787(4) 0.5848(2) 0.0565(15) Uani 1 1 d . . .
C5 C -0.3250(5) 0.0856(5) 0.5634(2) 0.0788(19) Uani 1 1 d . . .
H5A H -0.3849 0.0778 0.5418 0.095 Uiso 1 1 calc R . .
C6 C -0.2618(6) 0.0062(5) 0.5738(3) 0.083(2) Uani 1 1 d . . .
H6A H -0.2799 -0.0556 0.5601 0.099 Uiso 1 1 calc R . .
C7 C -0.1717(5) 0.0173(5) 0.6045(3) 0.0713(19) Uani 1 1 d . . .
H7A H -0.1280 -0.0367 0.6099 0.086 Uiso 1 1 calc R . .
C8 C -0.1444(4) 0.1074(5) 0.6275(2) 0.0569(15) Uani 1 1 d . . .
C9 C -0.3698(5) 0.2652(4) 0.5687(2) 0.0679(17) Uani 1 1 d . . .
H9A H -0.3456 0.3217 0.5904 0.081 Uiso 1 1 calc R . .
C10 C -0.4836(5) 0.2508(6) 0.5798(3) 0.130(3) Uani 1 1 d . . .
H10A H -0.4896 0.2333 0.6165 0.195 Uiso 1 1 calc R . .
H10B H -0.5122 0.1989 0.5576 0.195 Uiso 1 1 calc R . .
H10C H -0.5208 0.3111 0.5724 0.195 Uiso 1 1 calc R . .
C11 C -0.3555(5) 0.2942(5) 0.5106(3) 0.109(2) Uani 1 1 d . . .
H11A H -0.2834 0.3057 0.5055 0.163 Uiso 1 1 calc R . .
H11B H -0.3942 0.3534 0.5024 0.163 Uiso 1 1 calc R . .
H11C H -0.3801 0.2416 0.4877 0.163 Uiso 1 1 calc R . .
C12 C -0.0485(4) 0.1137(4) 0.6643(2) 0.0665(16) Uani 1 1 d . . .
H12A H -0.0319 0.1841 0.6684 0.080 Uiso 1 1 calc R . .
C13 C -0.0720(5) 0.0756(5) 0.7190(3) 0.120(3) Uani 1 1 d . . .
H13A H -0.1328 0.1080 0.7309 0.181 Uiso 1 1 calc R . .
H13B H -0.0143 0.0891 0.7434 0.181 Uiso 1 1 calc R . .
H13C H -0.0839 0.0055 0.7173 0.181 Uiso 1 1 calc R . .
C14 C 0.0470(5) 0.0643(5) 0.6447(3) 0.125(3) Uani 1 1 d . . .
H14A H 0.1035 0.0729 0.6705 0.187 Uiso 1 1 calc R . .
H14B H 0.0645 0.0935 0.6116 0.187 Uiso 1 1 calc R . .
H14C H 0.0337 -0.0050 0.6396 0.187 Uiso 1 1 calc R . .
C15 C -0.2019(4) 0.5810(4) 0.6633(2) 0.0493(14) Uani 1 1 d . . .
C16 C -0.1383(4) 0.6427(4) 0.6956(2) 0.0540(15) Uani 1 1 d . . .
C17 C -0.1581(5) 0.7435(5) 0.6966(2) 0.0725(19) Uani 1 1 d . . .
H17A H -0.1170 0.7840 0.7188 0.087 Uiso 1 1 calc R . .
C18 C -0.2354(6) 0.7841(5) 0.6662(3) 0.080(2) Uani 1 1 d . . .
H18A H -0.2454 0.8522 0.6665 0.096 Uiso 1 1 calc R . .
C19 C -0.2993(6) 0.7254(5) 0.6350(3) 0.082(2) Uani 1 1 d . . .
H19A H -0.3548 0.7538 0.6156 0.099 Uiso 1 1 calc R . .
C20 C -0.2828(5) 0.6232(4) 0.6315(2) 0.0592(16) Uani 1 1 d . . .
C21 C -0.0535(5) 0.5973(4) 0.7304(2) 0.0699(17) Uani 1 1 d . . .
H21A H -0.0270 0.5403 0.7113 0.084 Uiso 1 1 calc R . .
C22 C 0.0392(5) 0.6666(6) 0.7435(3) 0.124(3) Uani 1 1 d . . .
H22A H 0.0681 0.6884 0.7111 0.187 Uiso 1 1 calc R . .
H22B H 0.0912 0.6316 0.7646 0.187 Uiso 1 1 calc R . .
H22C H 0.0162 0.7228 0.7630 0.187 Uiso 1 1 calc R . .
C23 C -0.0972(5) 0.5584(4) 0.7815(2) 0.091(2) Uani 1 1 d . . .
H23A H -0.0424 0.5293 0.8033 0.137 Uiso 1 1 calc R . .
H23B H -0.1492 0.5094 0.7730 0.137 Uiso 1 1 calc R . .
H23C H -0.1275 0.6120 0.8003 0.137 Uiso 1 1 calc R . .
C24 C -0.3506(5) 0.5608(5) 0.5947(2) 0.0735(18) Uani 1 1 d . . .
H24A H -0.3236 0.4931 0.5970 0.088 Uiso 1 1 calc R . .
C25 C -0.4632(5) 0.5569(6) 0.6103(3) 0.117(3) Uani 1 1 d . . .
H25A H -0.4660 0.5322 0.6459 0.176 Uiso 1 1 calc R . .
H25B H -0.5019 0.5138 0.5864 0.176 Uiso 1 1 calc R . .
H25C H -0.4925 0.6221 0.6084 0.176 Uiso 1 1 calc R . .
C26 C -0.3434(5) 0.5948(5) 0.5362(2) 0.103(2) Uani 1 1 d . . .
H26A H -0.2721 0.5954 0.5271 0.154 Uiso 1 1 calc R . .
H26B H -0.3718 0.6601 0.5322 0.154 Uiso 1 1 calc R . .
H26C H -0.3817 0.5499 0.5132 0.154 Uiso 1 1 calc R . .
C27 C -0.0342(3) 0.4872(4) 0.51842(19) 0.0457(13) Uani 1 1 d . . .
H27A H -0.0915 0.5284 0.5205 0.055 Uiso 1 1 calc R . .
C28 C 0.0538(4) 0.3400(4) 0.5485(2) 0.0487(14) Uani 1 1 d . . .
C29 C 0.1424(4) 0.3507(4) 0.5830(2) 0.0612(17) Uani 1 1 d . . .
C30 C 0.2204(5) 0.2804(5) 0.5796(3) 0.088(2) Uani 1 1 d . . .
H30A H 0.2794 0.2849 0.6022 0.105 Uiso 1 1 calc R . .
C31 C 0.2120(5) 0.2054(5) 0.5440(3) 0.088(2) Uani 1 1 d . . .
H31A H 0.2651 0.1591 0.5431 0.105 Uiso 1 1 calc R . .
C32 C 0.1271(6) 0.1955(4) 0.5089(3) 0.080(2) Uani 1 1 d . . .
H32A H 0.1241 0.1446 0.4840 0.096 Uiso 1 1 calc R . .
C33 C 0.0464(5) 0.2626(4) 0.5114(2) 0.0596(16) Uani 1 1 d . . .
C34 C 0.1557(5) 0.4344(5) 0.6214(3) 0.080(2) Uani 1 1 d . . .
H34A H 0.0931 0.4751 0.6171 0.096 Uiso 1 1 calc R . .
C35 C 0.2445(7) 0.4991(7) 0.6090(3) 0.173(4) Uani 1 1 d . . .
H35A H 0.2492 0.5529 0.6338 0.259 Uiso 1 1 calc R . .
H35B H 0.2341 0.5248 0.5736 0.259 Uiso 1 1 calc R . .
H35C H 0.3076 0.4614 0.6115 0.259 Uiso 1 1 calc R . .
C36 C 0.1629(7) 0.4012(6) 0.6778(3) 0.169(4) Uani 1 1 d . . .
H36A H 0.1041 0.3605 0.6847 0.253 Uiso 1 1 calc R . .
H36B H 0.1639 0.4578 0.7007 0.253 Uiso 1 1 calc R . .
H36C H 0.2254 0.3637 0.6842 0.253 Uiso 1 1 calc R . .
C37 C -0.0478(5) 0.2517(5) 0.4728(2) 0.0740(18) Uani 1 1 d . . .
H37A H -0.0989 0.3015 0.4821 0.089 Uiso 1 1 calc R . .
C38 C -0.0977(5) 0.1516(5) 0.4766(3) 0.107(2) Uani 1 1 d . . .
H38A H -0.1163 0.1402 0.5125 0.160 Uiso 1 1 calc R . .
H38B H -0.0498 0.1015 0.4665 0.160 Uiso 1 1 calc R . .
H38C H -0.1588 0.1491 0.4534 0.160 Uiso 1 1 calc R . .
C39 C -0.0195(5) 0.2707(5) 0.4135(3) 0.105(2) Uani 1 1 d . . .
H39A H 0.0109 0.3352 0.4106 0.158 Uiso 1 1 calc R . .
H39B H -0.0813 0.2670 0.3907 0.158 Uiso 1 1 calc R . .
H39C H 0.0290 0.2216 0.4029 0.158 Uiso 1 1 calc R . .
C40 C 0.0559(9) 0.3870(11) 0.8766(6) 0.219(7) Uani 1 1 d . . .
H40A H 0.0655 0.3404 0.9056 0.263 Uiso 1 1 calc R . .
H40B H -0.0144 0.4124 0.8760 0.263 Uiso 1 1 calc R . .
C41 C 0.1327(10) 0.4685(9) 0.8815(6) 0.320(10) Uani 1 1 d . . .
H41A H 0.1240 0.5037 0.9140 0.481 Uiso 1 1 calc R . .
H41B H 0.1223 0.5130 0.8520 0.481 Uiso 1 1 calc R . .
H41C H 0.2015 0.4416 0.8815 0.481 Uiso 1 1 calc R . .
C42 C 0.1720(10) 0.2899(10) 0.8277(6) 0.235(7) Uani 1 1 d D . .
H42A H 0.2278 0.3347 0.8196 0.282 Uiso 1 1 calc R . .
H42B H 0.1873 0.2621 0.8627 0.282 Uiso 1 1 calc R . .
C43 C 0.1645(10) 0.2090(10) 0.7874(5) 0.250(7) Uani 1 1 d D . .
H43A H 0.2273 0.1708 0.7893 0.375 Uiso 1 1 calc R . .
H43B H 0.1545 0.2371 0.7526 0.375 Uiso 1 1 calc R . .
H43C H 0.1068 0.1669 0.7945 0.375 Uiso 1 1 calc R . .
O1 O 0.0773(6) 0.3422(6) 0.8274(3) 0.152(3) Uani 1 1 d . . .

loop_
_atom_site_aniso_label
_atom_site_aniso_U_11
_atom_site_aniso_U_22
_atom_site_aniso_U_33
_atom_site_aniso_U_23
_atom_site_aniso_U_13
_atom_site_aniso_U_12
Zn1 0.0504(4) 0.0475(4) 0.0401(4) 0.0053(3) 0.0166(3) 0.0043(4)
K1 0.0851(10) 0.1032(12) 0.0686(10) -0.0095(9) -0.0059(8) 0.0183(9)
N1 0.061(3) 0.038(3) 0.047(3) 0.000(2) 0.015(2) 0.001(2)
N2 0.059(3) 0.038(3) 0.046(3) -0.001(2) 0.018(2) 0.001(2)
N3 0.054(3) 0.041(3) 0.051(3) 0.019(2) 0.023(2) 0.011(2)
C1 0.057(4) 0.062(4) 0.041(4) 0.000(3) 0.014(3) -0.002(3)
C2 0.055(4) 0.051(4) 0.045(4) -0.003(3) 0.012(3) 0.007(3)
C3 0.045(4) 0.054(4) 0.044(4) 0.007(3) 0.012(3) -0.005(3)
C4 0.075(4) 0.047(4) 0.049(4) -0.008(3) 0.019(3) -0.002(4)
C5 0.074(5) 0.087(5) 0.076(5) -0.016(4) 0.016(4) -0.009(4)
C6 0.098(6) 0.053(5) 0.100(6) -0.017(4) 0.030(5) -0.021(4)
C7 0.066(5) 0.061(5) 0.089(5) 0.010(4) 0.029(4) 0.006(4)
C8 0.071(4) 0.042(3) 0.061(4) 0.008(4) 0.030(3) -0.002(4)
C9 0.071(5) 0.075(4) 0.056(4) 0.003(3) -0.003(3) 0.007(4)
C10 0.067(5) 0.161(7) 0.164(8) 0.053(6) 0.029(5) 0.023(5)
C11 0.106(6) 0.118(6) 0.103(6) 0.021(5) 0.008(5) 0.022(5)
C12 0.067(4) 0.065(4) 0.068(4) 0.011(4) 0.010(3) 0.013(4)
C13 0.125(6) 0.165(8) 0.071(5) 0.047(5) 0.001(4) -0.024(6)
C14 0.081(5) 0.138(7) 0.157(8) -0.026(6) 0.024(5) 0.029(5)
C15 0.062(4) 0.050(4) 0.038(3) 0.004(3) 0.025(3) 0.004(3)
C16 0.071(4) 0.051(4) 0.041(4) -0.002(3) 0.019(3) 0.002(3)
C17 0.102(6) 0.062(5) 0.055(5) 0.002(4) 0.019(4) -0.002(4)
C18 0.131(7) 0.047(4) 0.067(5) 0.004(4) 0.048(5) -0.003(5)
C19 0.104(6) 0.064(5) 0.083(5) 0.023(4) 0.034(4) 0.033(4)
C20 0.068(4) 0.059(4) 0.051(4) 0.001(3) 0.011(3) 0.012(4)
C21 0.079(4) 0.061(4) 0.069(5) -0.013(4) 0.008(4) 0.001(4)
C22 0.111(6) 0.142(7) 0.118(7) -0.008(6) -0.016(5) -0.040(6)
C23 0.129(6) 0.081(5) 0.063(5) 0.003(4) -0.006(4) 0.018(4)
C24 0.082(5) 0.077(4) 0.060(5) 0.018(4) -0.006(4) 0.024(4)
C25 0.077(5) 0.176(8) 0.099(6) 0.011(5) 0.012(4) -0.003(5)
C26 0.103(5) 0.125(6) 0.080(5) 0.003(5) -0.004(4) 0.006(5)
C27 0.035(3) 0.048(3) 0.056(4) 0.000(3) 0.015(2) 0.011(3)
C28 0.058(4) 0.044(3) 0.046(4) 0.011(3) 0.023(3) 0.010(3)
C29 0.045(4) 0.068(4) 0.072(5) 0.020(4) 0.017(3) 0.018(3)
C30 0.073(5) 0.101(6) 0.091(6) 0.004(5) 0.017(4) 0.001(5)
C31 0.072(5) 0.086(6) 0.106(6) 0.023(5) 0.015(5) 0.036(4)
C32 0.087(5) 0.065(5) 0.091(6) -0.017(4) 0.030(4) 0.017(4)
C33 0.064(4) 0.057(4) 0.061(4) 0.002(3) 0.025(3) 0.009(3)
C34 0.051(4) 0.097(5) 0.092(6) -0.025(5) 0.009(4) 0.001(4)
C35 0.159(9) 0.187(9) 0.177(10) -0.081(8) 0.050(7) -0.075(8)
C36 0.223(11) 0.220(10) 0.065(6) -0.012(7) 0.019(6) 0.018(8)
C37 0.078(5) 0.083(5) 0.063(5) -0.024(4) 0.023(4) 0.006(4)
C38 0.111(6) 0.114(6) 0.097(6) -0.013(5) 0.022(5) -0.037(5)
C39 0.124(6) 0.110(6) 0.082(6) 0.009(4) 0.005(5) -0.010(5)
C40 0.157(11) 0.234(16) 0.261(16) 0.179(14) -0.040(13) -0.002(11)
C41 0.229(14) 0.182(12) 0.53(3) 0.067(15) -0.215(16) -0.068(11)
C42 0.147(11) 0.218(16) 0.33(2) 0.023(12) -0.117(12) 0.059(10)
C43 0.220(15) 0.245(18) 0.28(2) 0.058(13) 0.011(13) 0.068(13)
O1 0.141(6) 0.180(6) 0.131(6) 0.012(5) -0.034(5) 0.009(5)

loop_
_atom_type_symbol
_atom_type_description
_atom_type_scat_dispersion_real
_atom_type_scat_dispersion_imag
_atom_type_scat_source
C C 0.0033 0.0016 'International Tables Vol C Tables 4.2.6.8 and 6.1.1.4'
H H 0.0000 0.0000 'International Tables Vol C Tables 4.2.6.8 and 6.1.1.4'
N N 0.0061 0.0033 'International Tables Vol C Tables 4.2.6.8 and 6.1.1.4'
O O 0.0106 0.0060 'International Tables Vol C Tables 4.2.6.8 and 6.1.1.4'
K K 0.2009 0.2494 'International Tables Vol C Tables 4.2.6.8 and 6.1.1.4'
Zn Zn 0.2839 1.4301 'International Tables Vol C Tables 4.2.6.8 and 6.1.1.4'

loop_
_geom_angle_atom_site_label_1
_geom_angle_atom_site_label_2
_geom_angle_atom_site_label_3
_geom_angle
_geom_angle_site_symmetry_1
_geom_angle_site_symmetry_3
_geom_angle_publ_flag
N3 Zn1 N1 133.96(17) . . ?
N3 Zn1 N2 139.27(17) . . ?
N1 Zn1 N2 86.62(17) . . ?
N3 Zn1 K1 133.82(13) . . ?
N1 Zn1 K1 54.34(13) . . ?
N2 Zn1 K1 61.21(12) . . ?
O1 K1 C1 174.5(2) . . ?
O1 K1 C2 148.9(2) . . ?
C1 K1 C2 26.36(12) . . ?
O1 K1 N1 157.17(19) . . ?
C1 K1 N1 27.78(11) . . ?
C2 K1 N1 46.64(12) . . ?
O1 K1 N2 132.67(18) . . ?
C1 K1 N2 44.91(13) . . ?
C2 K1 N2 25.66(10) . . ?
N1 K1 N2 50.86(10) . . ?
O1 K1 C23 78.0(2) . . ?
C1 K1 C23 97.21(16) . . ?
C2 K1 C23 70.95(15) . . ?
N1 K1 C23 112.45(14) . . ?
N2 K1 C23 61.77(13) . . ?
O1 K1 C18 95.3(2) . 2_446 ?
C1 K1 C18 81.61(19) . 2_446 ?
C2 K1 C18 83.13(19) . 2_446 ?
N1 K1 C18 105.11(18) . 2_446 ?
N2 K1 C18 106.17(17) . 2_446 ?
C23 K1 C18 87.58(16) . 2_446 ?
O1 K1 Zn1 134.81(17) . . ?
C1 K1 Zn1 47.01(10) . . ?
C2 K1 Zn1 46.74(10) . . ?
N1 K1 Zn1 31.98(7) . . ?
N2 K1 Zn1 32.06(7) . . ?
C23 K1 Zn1 88.94(11) . . ?
C18 K1 Zn1 127.51(17) 2_446 . ?
C3 N1 C1 115.8(4) . . ?
C3 N1 Zn1 126.5(3) . . ?
C1 N1 Zn1 106.4(3) . . ?
C3 N1 K1 129.4(3) . . ?
C1 N1 K1 71.2(3) . . ?
Zn1 N1 K1 93.68(15) . . ?
C2 N2 C15 115.0(4) . . ?
C2 N2 Zn1 107.0(3) . . ?
C15 N2 Zn1 130.5(3) . . ?
C2 N2 K1 67.4(3) . . ?
C15 N2 K1 132.6(3) . . ?
Zn1 N2 K1 86.73(14) . . ?
C27 N3 C28 116.0(4) . . ?
C27 N3 Zn1 122.9(3) . . ?
C28 N3 Zn1 120.8(3) . . ?
C2 C1 N1 118.6(5) . . ?
C2 C1 K1 81.6(3) . . ?
N1 C1 K1 81.0(3) . . ?
C2 C1 H1A 119.9 . . ?
N1 C1 H1A 119.9 . . ?
K1 C1 H1A 119.9 . . ?
C1 C2 N2 118.3(5) . . ?
C1 C2 K1 72.0(3) . . ?
N2 C2 K1 86.9(3) . . ?
C1 C2 H2A 120.3 . . ?
N2 C2 H2A 120.3 . . ?
K1 C2 H2A 120.3 . . ?
C8 C3 N1 120.5(5) . . ?
C8 C3 C4 118.6(5) . . ?
N1 C3 C4 120.9(5) . . ?
C5 C4 C3 119.6(6) . . ?
C5 C4 C9 117.9(6) . . ?
C3 C4 C9 122.5(5) . . ?
C6 C5 C4 120.6(6) . . ?
C6 C5 H5A 119.7 . . ?
C4 C5 H5A 119.7 . . ?
C5 C6 C7 120.2(6) . . ?
C5 C6 H6A 119.9 . . ?
C7 C6 H6A 119.9 . . ?
C6 C7 C8 121.5(6) . . ?
C6 C7 H7A 119.2 . . ?
C8 C7 H7A 119.2 . . ?
C7 C8 C3 119.4(6) . . ?
C7 C8 C12 119.3(6) . . ?
C3 C8 C12 121.2(5) . . ?
C4 C9 C10 114.6(5) . . ?
C4 C9 C11 110.8(5) . . ?
C10 C9 C11 111.8(5) . . ?
C4 C9 H9A 106.4 . . ?
C10 C9 H9A 106.4 . . ?
C11 C9 H9A 106.4 . . ?
C9 C10 H10A 109.5 . . ?
C9 C10 H10B 109.5 . . ?
H10A C10 H10B 109.5 . . ?
C9 C10 H10C 109.5 . . ?
H10A C10 H10C 109.5 . . ?
H10B C10 H10C 109.5 . . ?
C9 C11 H11A 109.5 . . ?
C9 C11 H11B 109.5 . . ?
H11A C11 H11B 109.5 . . ?
C9 C11 H11C 109.5 . . ?
H11A C11 H11C 109.5 . . ?
H11B C11 H11C 109.5 . . ?
C14 C12 C8 115.7(5) . . ?
C14 C12 C13 110.5(6) . . ?
C8 C12 C13 110.1(5) . . ?
C14 C12 H12A 106.7 . . ?
C8 C12 H12A 106.7 . . ?
C13 C12 H12A 106.7 . . ?
C12 C13 H13A 109.5 . . ?
C12 C13 H13B 109.5 . . ?
H13A C13 H13B 109.5 . . ?
C12 C13 H13C 109.5 . . ?
H13A C13 H13C 109.5 . . ?
H13B C13 H13C 109.5 . . ?
C12 C14 H14A 109.5 . . ?
C12 C14 H14B 109.5 . . ?
H14A C14 H14B 109.5 . . ?
C12 C14 H14C 109.5 . . ?
H14A C14 H14C 109.5 . . ?
H14B C14 H14C 109.5 . . ?
C16 C15 C20 119.1(5) . . ?
C16 C15 N2 120.1(5) . . ?
C20 C15 N2 120.8(5) . . ?
C17 C16 C15 119.5(6) . . ?
C17 C16 C21 121.4(6) . . ?
C15 C16 C21 119.1(5) . . ?
C18 C17 C16 121.5(7) . . ?
C18 C17 H17A 119.2 . . ?
C16 C17 H17A 119.2 . . ?
C17 C18 C19 120.2(6) . . ?
C17 C18 K1 103.4(4) . 2_456 ?
C19 C18 K1 92.4(4) . 2_456 ?
C17 C18 H18A 119.9 . . ?
C19 C18 H18A 119.9 . . ?
K1 C18 H18A 74.1 2_456 . ?
C18 C19 C20 121.2(7) . . ?
C18 C19 H19A 119.4 . . ?
C20 C19 H19A 119.4 . . ?
C19 C20 C15 118.4(6) . . ?
C19 C20 C24 120.4(6) . . ?
C15 C20 C24 121.2(5) . . ?
C16 C21 C23 110.2(5) . . ?
C16 C21 C22 114.4(5) . . ?
C23 C21 C22 110.1(5) . . ?
C16 C21 H21A 107.3 . . ?
C23 C21 H21A 107.3 . . ?
C22 C21 H21A 107.3 . . ?
C21 C22 H22A 109.5 . . ?
C21 C22 H22B 109.5 . . ?
H22A C22 H22B 109.5 . . ?
C21 C22 H22C 109.5 . . ?
H22A C22 H22C 109.5 . . ?
H22B C22 H22C 109.5 . . ?
C21 C23 K1 95.9(4) . . ?
C21 C23 H23A 109.5 . . ?
K1 C23 H23A 72.5 . . ?
C21 C23 H23B 109.5 . . ?
K1 C23 H23B 47.2 . . ?
H23A C23 H23B 109.5 . . ?
C21 C23 H23C 109.5 . . ?
K1 C23 H23C 151.4 . . ?
H23A C23 H23C 109.5 . . ?
H23B C23 H23C 109.5 . . ?
C20 C24 C25 113.2(5) . . ?
C20 C24 C26 111.1(5) . . ?
C25 C24 C26 111.0(5) . . ?
C20 C24 H24A 107.1 . . ?
C25 C24 H24A 107.1 . . ?
C26 C24 H24A 107.1 . . ?
C24 C25 H25A 109.5 . . ?
C24 C25 H25B 109.5 . . ?
H25A C25 H25B 109.5 . . ?
C24 C25 H25C 109.5 . . ?
H25A C25 H25C 109.5 . . ?
H25B C25 H25C 109.5 . . ?
C24 C26 H26A 109.5 . . ?
C24 C26 H26B 109.5 . . ?
H26A C26 H26B 109.5 . . ?
C24 C26 H26C 109.5 . . ?
H26A C26 H26C 109.5 . . ?
H26B C26 H26C 109.5 . . ?
C27 C27 N3 128.9(6) 3_566 . ?
C27 C27 H27A 115.5 3_566 . ?
N3 C27 H27A 115.5 . . ?
C33 C28 C29 121.0(5) . . ?
C33 C28 N3 120.7(5) . . ?
C29 C28 N3 118.3(5) . . ?
C30 C29 C28 117.4(6) . . ?
C30 C29 C34 119.8(6) . . ?
C28 C29 C34 122.8(5) . . ?
C31 C30 C29 121.1(7) . . ?
C31 C30 H30A 119.5 . . ?
C29 C30 H30A 119.5 . . ?
C30 C31 C32 122.2(7) . . ?
C30 C31 H31A 118.9 . . ?
C32 C31 H31A 118.9 . . ?
C31 C32 C33 118.9(6) . . ?
C31 C32 H32A 120.6 . . ?
C33 C32 H32A 120.6 . . ?
C32 C33 C28 119.5(6) . . ?
C32 C33 C37 119.0(6) . . ?
C28 C33 C37 121.5(5) . . ?
C36 C34 C35 111.4(7) . . ?
C36 C34 C29 112.9(6) . . ?
C35 C34 C29 112.1(6) . . ?
C36 C34 H34A 106.7 . . ?
C35 C34 H34A 106.7 . . ?
C29 C34 H34A 106.7 . . ?
C34 C35 H35A 109.5 . . ?
C34 C35 H35B 109.5 . . ?
H35A C35 H35B 109.5 . . ?
C34 C35 H35C 109.5 . . ?
H35A C35 H35C 109.5 . . ?
H35B C35 H35C 109.5 . . ?
C34 C36 H36A 109.5 . . ?
C34 C36 H36B 109.5 . . ?
H36A C36 H36B 109.5 . . ?
C34 C36 H36C 109.5 . . ?
H36A C36 H36C 109.5 . . ?
H36B C36 H36C 109.5 . . ?
C38 C37 C33 112.1(5) . . ?
C38 C37 C39 109.1(5) . . ?
C33 C37 C39 112.0(5) . . ?
C38 C37 H37A 107.8 . . ?
C33 C37 H37A 107.8 . . ?
C39 C37 H37A 107.8 . . ?
C37 C38 H38A 109.5 . . ?
C37 C38 H38B 109.5 . . ?
H38A C38 H38B 109.5 . . ?
C37 C38 H38C 109.5 . . ?
H38A C38 H38C 109.5 . . ?
H38B C38 H38C 109.5 . . ?
C37 C39 H39A 109.5 . . ?
C37 C39 H39B 109.5 . . ?
H39A C39 H39B 109.5 . . ?
C37 C39 H39C 109.5 . . ?
H39A C39 H39C 109.5 . . ?
H39B C39 H39C 109.5 . . ?
O1 C40 C41 103.4(13) . . ?
O1 C40 H40A 111.1 . . ?
C41 C40 H40A 111.1 . . ?
O1 C40 H40B 111.1 . . ?
C41 C40 H40B 111.1 . . ?
H40A C40 H40B 109.0 . . ?
C40 C41 H41A 109.5 . . ?
C40 C41 H41B 109.5 . . ?
H41A C41 H41B 109.5 . . ?
C40 C41 H41C 109.5 . . ?
H41A C41 H41C 109.5 . . ?
H41B C41 H41C 109.5 . . ?
C43 C42 O1 109.5(11) . . ?
C43 C42 H42A 109.8 . . ?
O1 C42 H42A 109.8 . . ?
C43 C42 H42B 109.8 . . ?
O1 C42 H42B 109.8 . . ?
H42A C42 H42B 108.2 . . ?
C42 C43 H43A 109.5 . . ?
C42 C43 H43B 109.5 . . ?
H43A C43 H43B 109.5 . . ?
C42 C43 H43C 109.5 . . ?
H43A C43 H43C 109.5 . . ?
H43B C43 H43C 109.5 . . ?
C40 O1 C42 114.4(10) . . ?
C40 O1 K1 118.4(7) . . ?
C42 O1 K1 125.3(7) . . ?

loop_
_geom_bond_atom_site_label_1
_geom_bond_atom_site_label_2
_geom_bond_distance
_geom_bond_site_symmetry_2
_geom_bond_publ_flag
Zn1 N3 1.859(4) . ?
Zn1 N1 1.955(4) . ?
Zn1 N2 1.959(4) . ?
Zn1 K1 3.6836(17) . ?
K1 O1 2.799(7) . ?
K1 C1 2.875(5) . ?
K1 C2 2.990(5) . ?
K1 N1 2.999(4) . ?
K1 N2 3.234(4) . ?
K1 C23 3.267(6) . ?
K1 C18 3.267(6) 2_446 ?
N1 C3 1.411(6) . ?
N1 C1 1.415(6) . ?
N2 C2 1.402(6) . ?
N2 C15 1.428(6) . ?
N3 C27 1.398(5) . ?
N3 C28 1.428(6) . ?
C1 C2 1.342(6) . ?
C1 H1A 0.9800 . ?
C2 H2A 0.9800 . ?
C3 C8 1.410(7) . ?
C3 C4 1.419(7) . ?
C4 C5 1.400(7) . ?
C4 C9 1.519(7) . ?
C5 C6 1.366(8) . ?
C5 H5A 0.9300 . ?
C6 C7 1.373(8) . ?
C6 H6A 0.9300 . ?
C7 C8 1.387(7) . ?
C7 H7A 0.9300 . ?
C8 C12 1.514(7) . ?
C9 C10 1.522(8) . ?
C9 C11 1.535(7) . ?
C9 H9A 0.9800 . ?
C10 H10A 0.9600 . ?
C10 H10B 0.9600 . ?
C10 H10C 0.9600 . ?
C11 H11A 0.9600 . ?
C11 H11B 0.9600 . ?
C11 H11C 0.9600 . ?
C12 C14 1.506(7) . ?
C12 C13 1.517(7) . ?
C12 H12A 0.9800 . ?
C13 H13A 0.9600 . ?
C13 H13B 0.9600 . ?
C13 H13C 0.9600 . ?
C14 H14A 0.9600 . ?
C14 H14B 0.9600 . ?
C14 H14C 0.9600 . ?
C15 C16 1.402(7) . ?
C15 C20 1.407(7) . ?
C16 C17 1.387(7) . ?
C16 C21 1.501(7) . ?
C17 C18 1.345(8) . ?
C17 H17A 0.9300 . ?
C18 C19 1.367(8) . ?
C18 K1 3.267(6) 2_456 ?
C18 H18A 0.9300 . ?
C19 C20 1.401(7) . ?
C19 H19A 0.9300 . ?
C20 C24 1.504(7) . ?
C21 C23 1.524(7) . ?
C21 C22 1.543(8) . ?
C21 H21A 0.9800 . ?
C22 H22A 0.9600 . ?
C22 H22B 0.9600 . ?
C22 H22C 0.9600 . ?
C23 H23A 0.9600 . ?
C23 H23B 0.9600 . ?
C23 H23C 0.9600 . ?
C24 C25 1.525(8) . ?
C24 C26 1.551(7) . ?
C24 H24A 0.9800 . ?
C25 H25A 0.9600 . ?
C25 H25B 0.9600 . ?
C25 H25C 0.9600 . ?
C26 H26A 0.9600 . ?
C26 H26B 0.9600 . ?
C26 H26C 0.9600 . ?
C27 C27 1.357(8) 3_566 ?
C27 H27A 0.9300 . ?
C28 C33 1.404(7) . ?
C28 C29 1.411(7) . ?
C29 C30 1.392(8) . ?
C29 C34 1.491(8) . ?
C30 C31 1.356(8) . ?
C30 H30A 0.9300 . ?
C31 C32 1.381(8) . ?
C31 H31A 0.9300 . ?
C32 C33 1.385(7) . ?
C32 H32A 0.9300 . ?
C33 C37 1.527(8) . ?
C34 C36 1.489(8) . ?
C34 C35 1.488(8) . ?
C34 H34A 0.9800 . ?
C35 H35A 0.9600 . ?
C35 H35B 0.9600 . ?
C35 H35C 0.9600 . ?
C36 H36A 0.9600 . ?
C36 H36B 0.9600 . ?
C36 H36C 0.9600 . ?
C37 C38 1.505(7) . ?
C37 C39 1.577(7) . ?
C37 H37A 0.9800 . ?
C38 H38A 0.9600 . ?
C38 H38B 0.9600 . ?
C38 H38C 0.9600 . ?
C39 H39A 0.9600 . ?
C39 H39B 0.9600 . ?
C39 H39C 0.9600 . ?
C40 O1 1.420(15) . ?
C40 C41 1.484(13) . ?
C40 H40A 0.9700 . ?
C40 H40B 0.9700 . ?
C41 H41A 0.9600 . ?
C41 H41B 0.9600 . ?
C41 H41C 0.9600 . ?
C42 C43 1.493(8) . ?
C42 O1 1.412(12) . ?
C42 H42A 0.9700 . ?
C42 H42B 0.9700 . ?
C43 H43A 0.9600 . ?
C43 H43B 0.9600 . ?
C43 H43C 0.9600 . ?

loop_
_geom_torsion_atom_site_label_1
_geom_torsion_atom_site_label_2
_geom_torsion_atom_site_label_3
_geom_torsion_atom_site_label_4
_geom_torsion
_geom_torsion_site_symmetry_1
_geom_torsion_site_symmetry_2
_geom_torsion_site_symmetry_3
_geom_torsion_site_symmetry_4
_geom_torsion_publ_flag
N3 Zn1 K1 O1 29.8(3) . . . . ?
N1 Zn1 K1 O1 149.5(3) . . . . ?
N2 Zn1 K1 O1 -102.3(3) . . . . ?
N3 Zn1 K1 C1 -157.5(2) . . . . ?
N1 Zn1 K1 C1 -37.75(19) . . . . ?
N2 Zn1 K1 C1 70.4(2) . . . . ?
N3 Zn1 K1 C2 166.1(2) . . . . ?
N1 Zn1 K1 C2 -74.16(19) . . . . ?
N2 Zn1 K1 C2 33.98(17) . . . . ?
N3 Zn1 K1 N1 -119.7(2) . . . . ?
N2 Zn1 K1 N1 108.1(2) . . . . ?
N3 Zn1 K1 N2 132.2(2) . . . . ?
N1 Zn1 K1 N2 -108.1(2) . . . . ?
N3 Zn1 K1 C23 101.7(2) . . . . ?
N1 Zn1 K1 C23 -138.63(19) . . . . ?
N2 Zn1 K1 C23 -30.49(18) . . . . ?
N3 Zn1 K1 C18 -172.2(2) . . . 2_446 ?
N1 Zn1 K1 C18 -52.5(2) . . . 2_446 ?
N2 Zn1 K1 C18 55.6(2) . . . 2_446 ?
N3 Zn1 N1 C3 -27.5(5) . . . . ?
N2 Zn1 N1 C3 156.5(4) . . . . ?
K1 Zn1 N1 C3 -146.9(5) . . . . ?
N3 Zn1 N1 C1 -169.0(3) . . . . ?
N2 Zn1 N1 C1 15.0(3) . . . . ?
K1 Zn1 N1 C1 71.5(3) . . . . ?
N3 Zn1 N1 K1 119.5(2) . . . . ?
N2 Zn1 N1 K1 -56.54(14) . . . . ?
O1 K1 N1 C3 77.4(6) . . . . ?
C1 K1 N1 C3 -108.4(5) . . . . ?
C2 K1 N1 C3 -140.1(4) . . . . ?
N2 K1 N1 C3 -174.0(4) . . . . ?
C23 K1 N1 C3 -168.9(4) . . . . ?
C18 K1 N1 C3 -75.2(4) 2_446 . . . ?
Zn1 K1 N1 C3 145.4(4) . . . . ?
O1 K1 N1 C1 -174.1(5) . . . . ?
C2 K1 N1 C1 -31.6(3) . . . . ?
N2 K1 N1 C1 -65.5(3) . . . . ?
C23 K1 N1 C1 -60.5(3) . . . . ?
C18 K1 N1 C1 33.2(3) 2_446 . . . ?
Zn1 K1 N1 C1 -106.1(3) . . . . ?
O1 K1 N1 Zn1 -68.0(5) . . . . ?
C1 K1 N1 Zn1 106.1(3) . . . . ?
C2 K1 N1 Zn1 74.49(18) . . . . ?
N2 K1 N1 Zn1 40.57(12) . . . . ?
C23 K1 N1 Zn1 45.6(2) . . . . ?
C18 K1 N1 Zn1 139.32(16) 2_446 . . . ?
N3 Zn1 N2 C2 169.9(3) . . . . ?
N1 Zn1 N2 C2 -14.5(3) . . . . ?
K1 Zn1 N2 C2 -65.2(3) . . . . ?
N3 Zn1 N2 C15 22.5(6) . . . . ?
N1 Zn1 N2 C15 -161.9(5) . . . . ?
K1 Zn1 N2 C15 147.4(5) . . . . ?
N3 Zn1 N2 K1 -124.9(2) . . . . ?
N1 Zn1 N2 K1 50.66(14) . . . . ?
O1 K1 N2 C2 -140.5(3) . . . . ?
C1 K1 N2 C2 32.6(3) . . . . ?
N1 K1 N2 C2 69.5(3) . . . . ?
C23 K1 N2 C2 -105.2(3) . . . . ?
C18 K1 N2 C2 -27.0(3) 2_446 . . . ?
Zn1 K1 N2 C2 110.0(3) . . . . ?
O1 K1 N2 C15 -36.7(5) . . . . ?
C1 K1 N2 C15 136.4(4) . . . . ?
C2 K1 N2 C15 103.8(5) . . . . ?
N1 K1 N2 C15 173.3(4) . . . . ?
C23 K1 N2 C15 -1.3(4) . . . . ?
C18 K1 N2 C15 76.8(4) 2_446 . . . ?
Zn1 K1 N2 C15 -146.2(5) . . . . ?
O1 K1 N2 Zn1 109.5(3) . . . . ?
C1 K1 N2 Zn1 -77.41(19) . . . . ?
C2 K1 N2 Zn1 -110.0(3) . . . . ?
N1 K1 N2 Zn1 -40.47(13) . . . . ?
C23 K1 N2 Zn1 144.8(2) . . . . ?
C18 K1 N2 Zn1 -137.01(17) 2_446 . . . ?
N1 Zn1 N3 C27 145.4(4) . . . . ?
N2 Zn1 N3 C27 -40.7(5) . . . . ?
K1 Zn1 N3 C27 -135.9(3) . . . . ?
N1 Zn1 N3 C28 -40.7(5) . . . . ?
N2 Zn1 N3 C28 133.1(4) . . . . ?
K1 Zn1 N3 C28 37.9(5) . . . . ?
C3 N1 C1 C2 -159.3(5) . . . . ?
Zn1 N1 C1 C2 -13.0(6) . . . . ?
K1 N1 C1 C2 75.3(5) . . . . ?
C3 N1 C1 K1 125.4(4) . . . . ?
Zn1 N1 C1 K1 -88.3(2) . . . . ?
O1 K1 C1 C2 35(2) . . . . ?
N1 K1 C1 C2 -120.9(4) . . . . ?
N2 K1 C1 C2 -31.7(3) . . . . ?
C23 K1 C1 C2 5.0(3) . . . . ?
C18 K1 C1 C2 91.5(3) 2_446 . . . ?
Zn1 K1 C1 C2 -76.8(3) . . . . ?
O1 K1 C1 N1 155.8(19) . . . . ?
C2 K1 C1 N1 120.9(4) . . . . ?
N2 K1 C1 N1 89.2(3) . . . . ?
C23 K1 C1 N1 125.8(3) . . . . ?
C18 K1 C1 N1 -147.7(3) 2_446 . . . ?
Zn1 K1 C1 N1 44.1(2) . . . . ?
N1 C1 C2 N2 1.3(7) . . . . ?
K1 C1 C2 N2 76.2(4) . . . . ?
N1 C1 C2 K1 -74.9(4) . . . . ?
C15 N2 C2 C1 164.4(5) . . . . ?
Zn1 N2 C2 C1 11.3(6) . . . . ?
K1 N2 C2 C1 -67.7(4) . . . . ?
C15 N2 C2 K1 -128.0(4) . . . . ?
Zn1 N2 C2 K1 78.9(2) . . . . ?
O1 K1 C2 C1 -173.8(4) . . . . ?
N1 K1 C2 C1 33.4(3) . . . . ?
N2 K1 C2 C1 121.1(4) . . . . ?
C23 K1 C2 C1 -174.8(3) . . . . ?
C18 K1 C2 C1 -85.0(3) 2_446 . . . ?
Zn1 K1 C2 C1 77.9(3) . . . . ?
O1 K1 C2 N2 65.0(5) . . . . ?
C1 K1 C2 N2 -121.1(4) . . . . ?
N1 K1 C2 N2 -87.7(3) . . . . ?
C23 K1 C2 N2 64.1(3) . . . . ?
C18 K1 C2 N2 153.9(3) 2_446 . . . ?
Zn1 K1 C2 N2 -43.2(2) . . . . ?
C1 N1 C3 C8 -121.8(5) . . . . ?
Zn1 N1 C3 C8 99.7(5) . . . . ?
K1 N1 C3 C8 -35.6(6) . . . . ?
C1 N1 C3 C4 58.8(6) . . . . ?
Zn1 N1 C3 C4 -79.7(5) . . . . ?
K1 N1 C3 C4 145.0(4) . . . . ?
C8 C3 C4 C5 3.1(7) . . . . ?
N1 C3 C4 C5 -177.5(4) . . . . ?
C8 C3 C4 C9 -174.1(5) . . . . ?
N1 C3 C4 C9 5.3(7) . . . . ?
C3 C4 C5 C6 -1.3(8) . . . . ?
C9 C4 C5 C6 176.0(5) . . . . ?
C4 C5 C6 C7 -1.7(9) . . . . ?
C5 C6 C7 C8 2.8(9) . . . . ?
C6 C7 C8 C3 -0.9(8) . . . . ?
C6 C7 C8 C12 175.3(5) . . . . ?
N1 C3 C8 C7 178.6(4) . . . . ?
C4 C3 C8 C7 -2.0(7) . . . . ?
N1 C3 C8 C12 2.4(7) . . . . ?
C4 C3 C8 C12 -178.2(4) . . . . ?
C5 C4 C9 C10 56.5(7) . . . . ?
C3 C4 C9 C10 -126.2(6) . . . . ?
C5 C4 C9 C11 -71.0(7) . . . . ?
C3 C4 C9 C11 106.2(6) . . . . ?
C7 C8 C12 C14 46.3(7) . . . . ?
C3 C8 C12 C14 -137.5(6) . . . . ?
C7 C8 C12 C13 -79.8(7) . . . . ?
C3 C8 C12 C13 96.4(6) . . . . ?
C2 N2 C15 C16 110.6(5) . . . . ?
Zn1 N2 C15 C16 -104.0(5) . . . . ?
K1 N2 C15 C16 29.1(6) . . . . ?
C2 N2 C15 C20 -70.4(6) . . . . ?
Zn1 N2 C15 C20 75.0(6) . . . . ?
K1 N2 C15 C20 -151.9(4) . . . . ?
C20 C15 C16 C17 1.7(7) . . . . ?
N2 C15 C16 C17 -179.3(4) . . . . ?
C20 C15 C16 C21 178.7(5) . . . . ?
N2 C15 C16 C21 -2.3(7) . . . . ?
C15 C16 C17 C18 -1.7(9) . . . . ?
C21 C16 C17 C18 -178.6(6) . . . . ?
C16 C17 C18 C19 2.6(10) . . . . ?
C16 C17 C18 K1 103.4(5) . . . 2_456 ?
C17 C18 C19 C20 -3.4(10) . . . . ?
K1 C18 C19 C20 -110.5(5) 2_456 . . . ?
C18 C19 C20 C15 3.3(9) . . . . ?
C18 C19 C20 C24 -176.8(6) . . . . ?
C16 C15 C20 C19 -2.5(7) . . . . ?
N2 C15 C20 C19 178.6(4) . . . . ?
C16 C15 C20 C24 177.7(5) . . . . ?
N2 C15 C20 C24 -1.3(7) . . . . ?
C17 C16 C21 C23 94.9(6) . . . . ?
C15 C16 C21 C23 -82.1(6) . . . . ?
C17 C16 C21 C22 -29.8(8) . . . . ?
C15 C16 C21 C22 153.2(5) . . . . ?
C16 C21 C23 K1 106.3(4) . . . . ?
C22 C21 C23 K1 -126.6(4) . . . . ?
O1 K1 C23 C21 107.2(4) . . . . ?
C1 K1 C23 C21 -75.6(4) . . . . ?
C2 K1 C23 C21 -73.3(4) . . . . ?
N1 K1 C23 C21 -51.5(4) . . . . ?
N2 K1 C23 C21 -47.1(3) . . . . ?
C18 K1 C23 C21 -156.9(4) 2_446 . . . ?
Zn1 K1 C23 C21 -29.3(4) . . . . ?
C19 C20 C24 C25 -65.4(7) . . . . ?
C15 C20 C24 C25 114.5(6) . . . . ?
C19 C20 C24 C26 60.2(7) . . . . ?
C15 C20 C24 C26 -119.9(6) . . . . ?
C28 N3 C27 C27 -4.1(9) . . . 3_566 ?
Zn1 N3 C27 C27 170.0(6) . . . 3_566 ?
C27 N3 C28 C33 -84.6(6) . . . . ?
Zn1 N3 C28 C33 101.2(5) . . . . ?
C27 N3 C28 C29 97.9(5) . . . . ?
Zn1 N3 C28 C29 -76.3(5) . . . . ?
C33 C28 C29 C30 -1.6(8) . . . . ?
N3 C28 C29 C30 175.9(5) . . . . ?
C33 C28 C29 C34 177.1(5) . . . . ?
N3 C28 C29 C34 -5.5(8) . . . . ?
C28 C29 C30 C31 0.9(9) . . . . ?
C34 C29 C30 C31 -177.8(6) . . . . ?
C29 C30 C31 C32 0.9(10) . . . . ?
C30 C31 C32 C33 -2.1(10) . . . . ?
C31 C32 C33 C28 1.3(9) . . . . ?
C31 C32 C33 C37 -179.8(6) . . . . ?
C29 C28 C33 C32 0.5(8) . . . . ?
N3 C28 C33 C32 -176.9(5) . . . . ?
C29 C28 C33 C37 -178.3(5) . . . . ?
N3 C28 C33 C37 4.3(7) . . . . ?
C30 C29 C34 C36 -63.9(8) . . . . ?
C28 C29 C34 C36 117.5(7) . . . . ?
C30 C29 C34 C35 62.9(8) . . . . ?
C28 C29 C34 C35 -115.7(7) . . . . ?
C32 C33 C37 C38 56.8(7) . . . . ?
C28 C33 C37 C38 -124.4(5) . . . . ?
C32 C33 C37 C39 -66.2(7) . . . . ?
C28 C33 C37 C39 112.6(6) . . . . ?
C41 C40 O1 C42 70.2(12) . . . . ?
C41 C40 O1 K1 -124.4(7) . . . . ?
C43 C42 O1 C40 152.3(13) . . . . ?
C43 C42 O1 K1 -11.9(17) . . . . ?
C1 K1 O1 C40 21(3) . . . . ?
C2 K1 O1 C40 50.1(10) . . . . ?
N1 K1 O1 C40 171.0(6) . . . . ?
N2 K1 O1 C40 82.3(9) . . . . ?
C23 K1 O1 C40 50.9(8) . . . . ?
C18 K1 O1 C40 -35.4(8) 2_446 . . . ?
Zn1 K1 O1 C40 127.2(8) . . . . ?
C1 K1 O1 C42 -175.8(18) . . . . ?
C2 K1 O1 C42 -146.3(9) . . . . ?
N1 K1 O1 C42 -25.4(12) . . . . ?
N2 K1 O1 C42 -114.0(9) . . . . ?
C23 K1 O1 C42 -145.4(10) . . . . ?
C18 K1 O1 C42 128.2(9) 2_446 . . . ?
Zn1 K1 O1 C42 -69.2(10) . . . . ?
